data_4108978
loop_
_publ_author_name
'S. S. V. Ramasastry'
'Haile Zhang'
'Fujie Tanaka'
'Carlos F. Barbas'

_publ_section_title
;
 Direct Catalytic Asymmetric Synthesis of anti-1,2-Amino Alcohols and
 syn-1,2-Diols through Organocatalytic anti-Mannich and syn-Aldol
 Reactions
;
_journal_name_full 'Journal of the American Chemical Society'
_journal_page_first 288
_journal_page_last 289
_journal_paper_doi 10.1021/ja0677012
_journal_volume 129
_journal_year 2007
_chemical_formula_sum 'C10 H11 N O5'
_chemical_formula_weight 225.20
_chemical_name_systematic
; 
 ? 
;
_space_group_IT_number 19
_symmetry_cell_setting orthorhombic
_symmetry_space_group_name_Hall 'P 2ac 2ab'
_symmetry_space_group_name_H-M 'P 21 21 21'
_atom_sites_solution_hydrogens geom
_atom_sites_solution_primary direct
_atom_sites_solution_secondary difmap
_audit_creation_method SHELXL-97
_cell_angle_alpha 90.00
_cell_angle_beta 90.00
_cell_angle_gamma 90.00
_cell_formula_units_Z 4
_cell_length_a 4.7314(9)
_cell_length_b 9.4083(19)
_cell_length_c 23.648(5)
_cell_measurement_temperature 295(2)
_cell_volume 1052.7(4)
_computing_structure_refinement 'SHELXL-97 (Sheldrick, 1997)'
_computing_structure_solution 'SHELXS-97 (Sheldrick, 1990)'
_diffrn_ambient_temperature 295(2)
_diffrn_measured_fraction_theta_full 0.996
_diffrn_measured_fraction_theta_max 0.996
_diffrn_radiation_monochromator graphite
_diffrn_radiation_source 'fine-focus sealed tube'
_diffrn_radiation_type MoK\a
_diffrn_radiation_wavelength 0.71073
_diffrn_reflns_av_R_equivalents 0.0261
_diffrn_reflns_av_sigmaI/netI 0.0222
_diffrn_reflns_limit_h_max 5
_diffrn_reflns_limit_h_min -5
_diffrn_reflns_limit_k_max 9
_diffrn_reflns_limit_k_min -11
_diffrn_reflns_limit_l_max 28
_diffrn_reflns_limit_l_min -25
_diffrn_reflns_number 7781
_diffrn_reflns_theta_full 24.99
_diffrn_reflns_theta_max 24.99
_diffrn_reflns_theta_min 2.33
_exptl_absorpt_coefficient_mu 0.116
_exptl_absorpt_correction_T_max 0.9773
_exptl_absorpt_correction_T_min 0.9640
_exptl_crystal_density_diffrn 1.421
_exptl_crystal_F_000 472
_exptl_crystal_size_max 0.32
_exptl_crystal_size_mid 0.23
_exptl_crystal_size_min 0.20
_refine_diff_density_max 0.207
_refine_diff_density_min -0.139
_refine_diff_density_rms 0.037
_refine_ls_abs_structure_details 'Flack H D (1983), Acta Cryst. A39, 876-881'
_refine_ls_abs_structure_Flack 0.4(14)
_refine_ls_extinction_method none
_refine_ls_goodness_of_fit_ref 1.059
_refine_ls_hydrogen_treatment mixed
_refine_ls_matrix_type full
_refine_ls_number_parameters 148
_refine_ls_number_reflns 1858
_refine_ls_number_restraints 0
_refine_ls_restrained_S_all 1.059
_refine_ls_R_factor_all 0.0417
_refine_ls_R_factor_gt 0.0377
_refine_ls_shift/su_max 0.004
_refine_ls_shift/su_mean 0.001
_refine_ls_structure_factor_coef Fsqd
_refine_ls_weighting_details 'calc w=1/[\s^2^(Fo^2^)+(0.0550P)^2^+0.1100P] where P=(Fo^2^+2Fc^2^)/3'
_refine_ls_weighting_scheme calc
_refine_ls_wR_factor_gt 0.0943
_refine_ls_wR_factor_ref 0.0973
_reflns_number_gt 1704
_reflns_number_total 1858
_reflns_threshold_expression >2sigma(I)
_cod_data_source_file ja0677012si20061103_025246.cif
_cod_data_source_block ssvc
_cod_database_code 4108978

loop_
_symmetry_equiv_pos_as_xyz
'x, y, z'
'-x+1/2, -y, z+1/2'
'-x, y+1/2, -z+1/2'
'x+1/2, -y+1/2, -z'

loop_
_atom_site_label
_atom_site_type_symbol
_atom_site_fract_x
_atom_site_fract_y
_atom_site_fract_z
_atom_site_U_iso_or_equiv
_atom_site_adp_type
_atom_site_occupancy
_atom_site_symmetry_multiplicity
_atom_site_calc_flag
_atom_site_refinement_flags
O1 O 1.0620(3) 0.62778(17) -0.03198(6) 0.0600(4) Uani 1 1 d .
O2 O 0.5404(3) 0.37643(13) 0.00360(5) 0.0431(3) Uani 1 1 d .
H2 H 0.3898 0.3766 0.0208 0.052 Uiso 1 1 calc R
O3 O 1.0473(3) 0.37710(14) 0.06349(5) 0.0425(3) Uani 1 1 d .
H3 H 0.9657 0.3112 0.0478 0.051 Uiso 1 1 calc R
O4 O 0.0047(5) 0.5903(2) 0.27386(8) 0.0968(7) Uani 1 1 d .
O5 O 0.1509(5) 0.3808(2) 0.29394(8) 0.0936(7) Uani 1 1 d .
N1 N 0.1470(5) 0.4855(2) 0.26375(7) 0.0583(5) Uani 1 1 d .
C1 C 0.7904(7) 0.4832(3) -0.09367(10) 0.0858(9) Uani 1 1 d .
H1A H 0.9064 0.5246 -0.1226 0.103 Uiso 1 1 calc R
H1B H 0.5953 0.5029 -0.1015 0.103 Uiso 1 1 calc R
H1C H 0.8197 0.3823 -0.0928 0.103 Uiso 1 1 calc R
C2 C 0.8678(4) 0.5452(2) -0.03786(8) 0.0427(5) Uani 1 1 d .
C3 C 0.6844(4) 0.50715(18) 0.01335(7) 0.0366(4) Uani 1 1 d .
H3A H 0.5433 0.5823 0.0186 0.044 Uiso 1 1 calc R
C4 C 0.8617(4) 0.49635(18) 0.06730(7) 0.0361(4) Uani 1 1 d .
H4 H 0.9785 0.5821 0.0698 0.043 Uiso 1 1 calc R
C5 C 0.6773(4) 0.49064(19) 0.11984(7) 0.0366(4) Uani 1 1 d .
C6 C 0.6544(4) 0.3685(2) 0.15260(8) 0.0454(5) Uani 1 1 d .
H6 H 0.7578 0.2880 0.1430 0.054 Uiso 1 1 calc R
C7 C 0.4788(5) 0.3660(2) 0.19928(8) 0.0505(5) Uani 1 1 d .
H7 H 0.4622 0.2840 0.2210 0.061 Uiso 1 1 calc R
C8 C 0.3288(4) 0.4862(2) 0.21325(8) 0.0444(5) Uani 1 1 d .
C9 C 0.3465(4) 0.6099(2) 0.18166(8) 0.0478(5) Uani 1 1 d .
H9 H 0.2424 0.6901 0.1914 0.057 Uiso 1 1 calc R
C10 C 0.5239(5) 0.6104(2) 0.13516(7) 0.0449(5) Uani 1 1 d .
H10 H 0.5408 0.6928 0.1137 0.054 Uiso 1 1 calc R

loop_
_atom_site_aniso_label
_atom_site_aniso_U_11
_atom_site_aniso_U_22
_atom_site_aniso_U_33
_atom_site_aniso_U_23
_atom_site_aniso_U_13
_atom_site_aniso_U_12
O1 0.0583(9) 0.0692(9) 0.0525(8) 0.0149(7) 0.0015(7) -0.0186(9)
O2 0.0356(6) 0.0507(7) 0.0431(7) -0.0061(6) 0.0060(6) -0.0068(6)
O3 0.0334(6) 0.0497(7) 0.0444(7) -0.0015(6) 0.0000(6) 0.0027(6)
O4 0.1173(17) 0.0974(15) 0.0757(12) -0.0003(10) 0.0498(13) 0.0249(14)
O5 0.1248(17) 0.0855(12) 0.0705(12) 0.0206(10) 0.0476(12) 0.0028(14)
N1 0.0658(12) 0.0682(12) 0.0409(9) -0.0064(9) 0.0138(9) -0.0090(11)
C1 0.120(2) 0.0977(19) 0.0399(13) -0.0010(13) 0.0149(15) -0.0416(19)
C2 0.0444(11) 0.0443(10) 0.0394(10) 0.0082(8) -0.0019(9) 0.0023(10)
C3 0.0355(9) 0.0374(9) 0.0370(9) -0.0016(7) 0.0018(7) 0.0007(8)
C4 0.0342(9) 0.0388(9) 0.0352(9) 0.0012(7) 0.0002(8) -0.0018(8)
C5 0.0335(9) 0.0438(9) 0.0325(9) -0.0018(7) -0.0035(7) -0.0047(8)
C6 0.0491(11) 0.0435(10) 0.0436(10) 0.0024(8) 0.0037(9) 0.0049(10)
C7 0.0602(13) 0.0485(11) 0.0428(10) 0.0115(9) 0.0072(10) -0.0031(11)
C8 0.0434(10) 0.0579(12) 0.0320(9) -0.0036(9) 0.0001(8) -0.0058(10)
C9 0.0552(11) 0.0489(11) 0.0394(10) -0.0085(9) 0.0016(9) 0.0053(11)
C10 0.0578(12) 0.0406(9) 0.0364(9) 0.0023(8) -0.0003(9) -0.0002(10)

loop_
_atom_type_symbol
_atom_type_description
_atom_type_scat_dispersion_real
_atom_type_scat_dispersion_imag
_atom_type_scat_source
C C 0.0033 0.0016 'International Tables Vol C Tables 4.2.6.8 and 6.1.1.4'
H H 0.0000 0.0000 'International Tables Vol C Tables 4.2.6.8 and 6.1.1.4'
N N 0.0061 0.0033 'International Tables Vol C Tables 4.2.6.8 and 6.1.1.4'
O O 0.0106 0.0060 'International Tables Vol C Tables 4.2.6.8 and 6.1.1.4'

loop_
_geom_angle_atom_site_label_1
_geom_angle_atom_site_label_2
_geom_angle_atom_site_label_3
_geom_angle
O4 N1 O5 123.27(19)
O4 N1 C8 118.64(19)
O5 N1 C8 118.1(2)
O1 C2 C1 122.65(19)
O1 C2 C3 119.24(17)
C1 C2 C3 118.04(18)
O2 C3 C4 109.86(14)
O2 C3 C2 110.15(13)
C4 C3 C2 111.36(15)
O3 C4 C5 112.15(14)
O3 C4 C3 109.69(14)
C5 C4 C3 111.70(14)
C10 C5 C6 118.98(16)
C10 C5 C4 119.01(15)
C6 C5 C4 122.00(16)
C7 C6 C5 120.43(18)
C8 C7 C6 119.21(17)
C7 C8 C9 122.00(18)
C7 C8 N1 119.53(17)
C9 C8 N1 118.46(18)
C10 C9 C8 117.91(18)
C9 C10 C5 121.46(17)

loop_
_geom_bond_atom_site_label_1
_geom_bond_atom_site_label_2
_geom_bond_distance
O1 C2 1.211(2)
O2 C3 1.425(2)
O3 C4 1.428(2)
O4 N1 1.217(3)
O5 N1 1.217(2)
N1 C8 1.472(3)
C1 C2 1.488(3)
C2 C3 1.532(3)
C3 C4 1.530(2)
C4 C5 1.519(2)
C5 C10 1.389(3)
C5 C6 1.390(3)
C6 C7 1.382(3)
C7 C8 1.376(3)
C8 C9 1.386(3)
C9 C10 1.383(3)

loop_
_geom_torsion_atom_site_label_1
_geom_torsion_atom_site_label_2
_geom_torsion_atom_site_label_3
_geom_torsion_atom_site_label_4
_geom_torsion
O1 C2 C3 O2 -159.42(16)
C1 C2 C3 O2 23.3(3)
O1 C2 C3 C4 -37.3(2)
C1 C2 C3 C4 145.4(2)
O2 C3 C4 O3 54.95(18)
C2 C3 C4 O3 -67.36(18)
O2 C3 C4 C5 -70.04(17)
C2 C3 C4 C5 167.66(15)
O3 C4 C5 C10 168.23(16)
C3 C4 C5 C10 -68.2(2)
O3 C4 C5 C6 -12.7(2)
C3 C4 C5 C6 110.88(19)
C10 C5 C6 C7 0.8(3)
C4 C5 C6 C7 -178.27(17)
C5 C6 C7 C8 -0.6(3)
C6 C7 C8 C9 0.5(3)
C6 C7 C8 N1 -178.42(18)
O4 N1 C8 C7 -176.3(2)
O5 N1 C8 C7 5.1(3)
O4 N1 C8 C9 4.8(3)
O5 N1 C8 C9 -173.9(2)
C7 C8 C9 C10 -0.6(3)
N1 C8 C9 C10 178.30(18)
C8 C9 C10 C5 0.8(3)
C6 C5 C10 C9 -0.9(3)
C4 C5 C10 C9 178.14(17)
